data_1518907
loop_
_publ_author_name
'Sbargoud, Kamal'
'Mamada, Masashi'
'Marrot, J\'er\^ome'
'Tokito, Shizuo'
'Yassar, Abderrahim'
'Frigoli, Michel'

_publ_section_title
;
 Diindeno[1,2-b:2&#x2032;,1&#x2032;-n]perylene: a closed shell related
 Chichibabin's hydrocarbon, the synthesis, molecular packing, electronic
 and charge transport properties
;
_journal_issue 6
_journal_name_full 'Chem. Sci.'
_journal_page_first 3402
_journal_paper_doi 10.1039/C5SC00652J
_journal_volume 6
_journal_year 2015
_chemical_formula_sum 'C34 H16 O2'
_chemical_formula_weight 456.47
_chemical_name_systematic
; 
 ? 
;
_space_group_IT_number 60
_symmetry_cell_setting orthorhombic
_symmetry_space_group_name_Hall '-P 2n 2ab'
_symmetry_space_group_name_H-M 'P b c n'
_atom_sites_solution_hydrogens geom
_atom_sites_solution_primary direct
_atom_sites_solution_secondary difmap
_audit_creation_method SHELXL-97
_audit_update_record
;
2015-02-17 deposited with the CCDC.
2015-03-26 downloaded from the CCDC.
;
_cell_angle_alpha 90.00
_cell_angle_beta 90.00
_cell_angle_gamma 90.00
_cell_formula_units_Z 8
_cell_length_a 18.9562(15)
_cell_length_b 15.4930(15)
_cell_length_c 14.8168(14)
_cell_measurement_reflns_used 6178
_cell_measurement_temperature 296(2)
_cell_measurement_theta_max 25.28
_cell_measurement_theta_min 2.18
_cell_volume 4351.5(7)
_computing_cell_refinement 'Bruker SAINT'
_computing_data_collection 'Bruker APEX2'
_computing_data_reduction 'Bruker SAINT'
_computing_molecular_graphics 'Bruker SHELXTL'
_computing_publication_material 'Bruker SHELXTL'
_computing_structure_refinement 'SHELXL-97 (Sheldrick, 1997)'
_computing_structure_solution 'SHELXS-97 (Sheldrick, 1990)'
_diffrn_ambient_temperature 296(2)
_diffrn_measured_fraction_theta_full 1.000
_diffrn_measured_fraction_theta_max 1.000
_diffrn_measurement_device_type 'Bruker APEX-II CCD'
_diffrn_measurement_method '\f and \w scans'
_diffrn_radiation_monochromator graphite
_diffrn_radiation_source 'fine-focus sealed tube'
_diffrn_radiation_type MoK\a
_diffrn_radiation_wavelength 0.71073
_diffrn_reflns_av_R_equivalents 0.1519
_diffrn_reflns_av_sigmaI/netI 0.0556
_diffrn_reflns_limit_h_max 22
_diffrn_reflns_limit_h_min -22
_diffrn_reflns_limit_k_max 18
_diffrn_reflns_limit_k_min -18
_diffrn_reflns_limit_l_max 17
_diffrn_reflns_limit_l_min -17
_diffrn_reflns_number 101569
_diffrn_reflns_theta_full 25.00
_diffrn_reflns_theta_max 25.00
_diffrn_reflns_theta_min 2.15
_diffrn_standards_number 0
_exptl_absorpt_coefficient_mu 0.086
_exptl_absorpt_correction_T_max 0.9966
_exptl_absorpt_correction_T_min 0.9831
_exptl_absorpt_correction_type multi-scan
_exptl_absorpt_process_details 'SADABS (Sheldrick, V2.10)'
_exptl_crystal_colour black
_exptl_crystal_density_diffrn 1.394
_exptl_crystal_density_method 'not measured'
_exptl_crystal_description parallelepiped
_exptl_crystal_F_000 1888
_exptl_crystal_size_max 0.20
_exptl_crystal_size_mid 0.06
_exptl_crystal_size_min 0.04
_refine_diff_density_max 0.255
_refine_diff_density_min -0.253
_refine_diff_density_rms 0.064
_refine_ls_extinction_coef 0.0014(4)
_refine_ls_extinction_expression Fc^*^=kFc[1+0.001xFc^2^\l^3^/sin(2\q)]^-1/4^
_refine_ls_extinction_method SHELXL
_refine_ls_goodness_of_fit_ref 0.946
_refine_ls_hydrogen_treatment constr
_refine_ls_matrix_type full
_refine_ls_number_parameters 326
_refine_ls_number_reflns 3842
_refine_ls_number_restraints 0
_refine_ls_restrained_S_all 0.946
_refine_ls_R_factor_all 0.1353
_refine_ls_R_factor_gt 0.0651
_refine_ls_shift/su_max 0.000
_refine_ls_shift/su_mean 0.000
_refine_ls_structure_factor_coef Fsqd
_refine_ls_weighting_details 'calc w=1/[\s^2^(Fo^2^)+(0.1185P)^2^+0.0000P] where P=(Fo^2^+2Fc^2^)/3'
_refine_ls_weighting_scheme calc
_refine_ls_wR_factor_gt 0.1611
_refine_ls_wR_factor_ref 0.1900
_reflns_number_gt 2051
_reflns_number_total 3842
_reflns_threshold_expression >2sigma(I)
_cod_data_source_file c5sc00652j2.cif
_cod_data_source_block 7
_cod_depositor_comments
;
The following automatic conversions were performed:

'_symmetry_cell_setting' value 'Orthorhombic' changed to
'orthorhombic' according to
/usr/data/users/saulius/crontab/automatic-downloads/rss-feeds/RSC/lib/dictionaries/cif_core.dic
dictionary named 'cif_core.dic' version 2.4.2 from 2011-04-26.

Automatic conversion script
Id: cif_fix_values 3105 2015-03-04 15:46:00Z robertas 

 Adding full bibliography for 1518906--1518908.cif.
;
_cod_original_sg_symbol_H-M Pbcn
_cod_database_code 1518907

loop_
_symmetry_equiv_pos_as_xyz
'x, y, z'
'-x+1/2, -y+1/2, z+1/2'
'-x, y, -z+1/2'
'x+1/2, -y+1/2, -z'
'-x, -y, -z'
'x-1/2, y-1/2, -z-1/2'
'x, -y, z-1/2'
'-x-1/2, y-1/2, z'

loop_
_atom_site_label
_atom_site_type_symbol
_atom_site_fract_x
_atom_site_fract_y
_atom_site_fract_z
_atom_site_U_iso_or_equiv
_atom_site_adp_type
_atom_site_occupancy
_atom_site_symmetry_multiplicity
_atom_site_calc_flag
_atom_site_refinement_flags
O1A O 1.09129(13) 0.22864(15) 0.58210(17) 0.0817(8) Uani 1 1 d .
C2A C 1.10084(16) 0.3051(2) 0.5712(2) 0.0559(8) Uani 1 1 d .
C3A C 1.16575(14) 0.34567(19) 0.53219(19) 0.0527(8) Uani 1 1 d .
C4A C 1.22596(17) 0.3074(2) 0.4973(2) 0.0715(10) Uani 1 1 d .
H4A H 1.2312 0.2477 0.4972 0.086 Uiso 1 1 calc R
C5A C 1.27784(17) 0.3604(3) 0.4628(2) 0.0785(11) Uani 1 1 d .
H5A H 1.3186 0.3362 0.4387 0.094 Uiso 1 1 calc R
C6A C 1.27010(16) 0.4481(3) 0.4635(2) 0.0740(10) Uani 1 1 d .
H6A H 1.3058 0.4824 0.4397 0.089 Uiso 1 1 calc R
C7A C 1.20986(13) 0.4877(2) 0.49926(19) 0.0569(8) Uani 1 1 d .
H7A H 1.2050 0.5474 0.4999 0.068 Uiso 1 1 calc R
C8A C 1.15810(14) 0.4344(2) 0.53345(17) 0.0483(7) Uani 1 1 d .
C9A C 1.08774(13) 0.45391(17) 0.57265(17) 0.0432(7) Uani 1 1 d .
C10A C 1.05738(13) 0.53376(17) 0.58980(17) 0.0429(7) Uani 1 1 d .
H10A H 1.0815 0.5840 0.5747 0.051 Uiso 1 1 calc R
C11A C 0.99086(13) 0.53905(16) 0.62958(15) 0.0372(7) Uani 1 1 d .
C12A C 0.95385(13) 0.46131(16) 0.65083(16) 0.0402(7) Uani 1 1 d .
C13A C 0.88580(13) 0.46426(17) 0.69286(17) 0.0434(7) Uani 1 1 d .
C14A C 0.85113(16) 0.38761(19) 0.7087(2) 0.0555(8) Uani 1 1 d .
H14A H 0.8064 0.3890 0.7345 0.067 Uiso 1 1 calc R
C15A C 0.88088(17) 0.3087(2) 0.6873(2) 0.0654(9) Uani 1 1 d .
H15A H 0.8557 0.2583 0.6985 0.079 Uiso 1 1 calc R
C16A C 0.94646(17) 0.30370(19) 0.6501(2) 0.0602(9) Uani 1 1 d .
H16A H 0.9660 0.2500 0.6373 0.072 Uiso 1 1 calc R
C17A C 0.98494(14) 0.37922(17) 0.63093(17) 0.0448(7) Uani 1 1 d .
C18A C 1.05341(14) 0.37868(17) 0.59284(18) 0.0465(7) Uani 1 1 d .
O1B O 0.82436(11) 0.90427(14) 0.73705(19) 0.0885(8) Uani 1 1 d .
C2B C 0.87767(16) 0.87430(19) 0.7035(2) 0.0591(9) Uani 1 1 d .
C3B C 0.93674(15) 0.92514(19) 0.6631(2) 0.0537(8) Uani 1 1 d .
C4B C 0.94727(18) 1.0122(2) 0.6592(2) 0.0676(10) Uani 1 1 d .
H4B H 0.9132 1.0504 0.6801 0.081 Uiso 1 1 calc R
C5B C 1.0101(2) 1.0422(2) 0.6231(2) 0.0749(10) Uani 1 1 d .
H5B H 1.0183 1.1013 0.6197 0.090 Uiso 1 1 calc R
C6B C 1.0605(2) 0.9854(2) 0.5924(2) 0.0730(10) Uani 1 1 d .
H6B H 1.1025 1.0069 0.5690 0.088 Uiso 1 1 calc R
C7B C 1.04996(16) 0.8968(2) 0.5955(2) 0.0607(9) Uani 1 1 d .
H7B H 1.0841 0.8588 0.5742 0.073 Uiso 1 1 calc R
C8B C 0.98742(15) 0.86699(18) 0.63101(18) 0.0496(8) Uani 1 1 d .
C9B C 0.96121(14) 0.77829(17) 0.64784(17) 0.0432(7) Uani 1 1 d .
C10B C 0.99166(14) 0.69945(17) 0.62631(17) 0.0435(7) Uani 1 1 d .
H10B H 1.0346 0.6980 0.5960 0.052 Uiso 1 1 calc R
C11B C 0.95865(13) 0.62303(16) 0.64954(16) 0.0381(7) Uani 1 1 d .
C12B C 0.89183(12) 0.62585(17) 0.69545(17) 0.0390(7) Uani 1 1 d .
C13B C 0.85611(13) 0.54808(17) 0.71856(17) 0.0420(7) Uani 1 1 d .
C14B C 0.79247(14) 0.5546(2) 0.76627(18) 0.0521(8) Uani 1 1 d .
H14B H 0.7683 0.5044 0.7816 0.063 Uiso 1 1 calc R
C15B C 0.76452(14) 0.6340(2) 0.7912(2) 0.0580(9) Uani 1 1 d .
H15B H 0.7227 0.6359 0.8240 0.070 Uiso 1 1 calc R
C16B C 0.79726(14) 0.7087(2) 0.7684(2) 0.0563(8) Uani 1 1 d .
H16B H 0.7776 0.7613 0.7850 0.068 Uiso 1 1 calc R
C17B C 0.86149(13) 0.70669(17) 0.71921(18) 0.0444(7) Uani 1 1 d .
C18B C 0.89709(13) 0.78238(17) 0.69263(19) 0.0457(7) Uani 1 1 d .

loop_
_atom_site_aniso_label
_atom_site_aniso_U_11
_atom_site_aniso_U_22
_atom_site_aniso_U_33
_atom_site_aniso_U_23
_atom_site_aniso_U_13
_atom_site_aniso_U_12
O1A 0.0838(17) 0.0486(15) 0.113(2) -0.0036(14) 0.0063(14) 0.0110(12)
C2A 0.063(2) 0.046(2) 0.058(2) -0.0048(15) -0.0086(15) 0.0064(16)
C3A 0.0492(17) 0.056(2) 0.0533(19) -0.0063(15) -0.0064(14) 0.0138(15)
C4A 0.067(2) 0.076(2) 0.071(2) -0.0133(19) -0.0049(19) 0.021(2)
C5A 0.053(2) 0.102(3) 0.080(3) -0.016(2) 0.0014(18) 0.021(2)
C6A 0.0484(19) 0.103(3) 0.070(2) -0.011(2) 0.0093(17) 0.0048(19)
C7A 0.0394(16) 0.071(2) 0.0604(19) -0.0063(16) -0.0013(15) 0.0057(15)
C8A 0.0408(16) 0.058(2) 0.0462(17) -0.0056(14) -0.0047(13) 0.0055(14)
C9A 0.0371(15) 0.0478(18) 0.0446(16) -0.0032(13) -0.0066(12) 0.0030(14)
C10A 0.0375(15) 0.0429(17) 0.0483(16) 0.0007(13) -0.0032(13) -0.0022(12)
C11A 0.0335(15) 0.0420(17) 0.0360(14) -0.0014(12) -0.0057(11) -0.0018(12)
C12A 0.0379(15) 0.0439(18) 0.0388(15) 0.0003(12) -0.0064(12) -0.0050(12)
C13A 0.0357(15) 0.0466(19) 0.0480(16) -0.0009(13) -0.0083(13) -0.0070(12)
C14A 0.0454(17) 0.051(2) 0.070(2) -0.0033(16) 0.0018(14) -0.0132(15)
C15A 0.061(2) 0.049(2) 0.087(2) -0.0008(17) 0.0036(18) -0.0191(16)
C16A 0.063(2) 0.0402(19) 0.078(2) -0.0059(15) 0.0017(17) -0.0087(15)
C17A 0.0465(17) 0.0387(17) 0.0492(17) -0.0008(13) -0.0063(13) -0.0043(13)
C18A 0.0467(17) 0.0441(18) 0.0486(17) -0.0019(13) -0.0056(14) 0.0038(14)
O1B 0.0372(12) 0.0603(15) 0.168(3) -0.0168(14) 0.0005(14) 0.0146(10)
C2B 0.0423(18) 0.051(2) 0.084(2) -0.0018(17) -0.0181(16) 0.0105(15)
C3B 0.0481(18) 0.0402(19) 0.073(2) 0.0033(15) -0.0174(15) 0.0042(15)
C4B 0.067(2) 0.046(2) 0.090(3) -0.0031(17) -0.0213(19) 0.0060(17)
C5B 0.086(3) 0.044(2) 0.095(3) 0.0088(19) -0.010(2) -0.0040(19)
C6B 0.082(3) 0.056(2) 0.081(2) 0.0066(19) 0.006(2) -0.015(2)
C7B 0.060(2) 0.052(2) 0.070(2) 0.0053(16) 0.0080(17) -0.0068(15)
C8B 0.0541(18) 0.0415(17) 0.0533(18) 0.0041(14) -0.0122(14) 0.0007(14)
C9B 0.0394(16) 0.0400(17) 0.0503(17) 0.0015(13) -0.0086(13) -0.0010(13)
C10B 0.0381(15) 0.0419(17) 0.0507(17) -0.0031(13) -0.0007(12) -0.0016(13)
C11B 0.0323(14) 0.0392(16) 0.0427(16) 0.0008(12) -0.0067(11) -0.0016(12)
C12B 0.0293(14) 0.0446(17) 0.0430(15) -0.0023(13) -0.0082(12) -0.0011(12)
C13B 0.0310(14) 0.0497(18) 0.0452(16) -0.0005(13) -0.0089(12) -0.0071(12)
C14B 0.0351(16) 0.062(2) 0.0594(18) 0.0008(15) -0.0017(13) -0.0108(14)
C15B 0.0314(16) 0.066(2) 0.076(2) -0.0060(17) 0.0044(14) 0.0014(15)
C16B 0.0330(16) 0.060(2) 0.076(2) -0.0065(16) -0.0026(14) 0.0075(14)
C17B 0.0296(14) 0.0477(18) 0.0558(18) -0.0042(14) -0.0109(12) 0.0034(13)
C18B 0.0321(15) 0.0435(18) 0.0614(19) -0.0027(14) -0.0102(13) 0.0033(13)

loop_
_atom_type_symbol
_atom_type_description
_atom_type_scat_dispersion_real
_atom_type_scat_dispersion_imag
_atom_type_scat_source
C C 0.0033 0.0016 'International Tables Vol C Tables 4.2.6.8 and 6.1.1.4'
H H 0.0000 0.0000 'International Tables Vol C Tables 4.2.6.8 and 6.1.1.4'
O O 0.0106 0.0060 'International Tables Vol C Tables 4.2.6.8 and 6.1.1.4'

loop_
_geom_angle_atom_site_label_1
_geom_angle_atom_site_label_2
_geom_angle_atom_site_label_3
_geom_angle
O1A C2A C18A 129.2(3)
O1A C2A C3A 125.9(3)
C18A C2A C3A 104.9(3)
C8A C3A C4A 121.1(3)
C8A C3A C2A 109.0(2)
C4A C3A C2A 129.8(3)
C5A C4A C3A 118.0(3)
C5A C4A H4A 121.0
C3A C4A H4A 121.0
C6A C5A C4A 120.8(3)
C6A C5A H5A 119.6
C4A C5A H5A 119.6
C5A C6A C7A 121.8(3)
C5A C6A H6A 119.1
C7A C6A H6A 119.1
C8A C7A C6A 117.2(3)
C8A C7A H7A 121.4
C6A C7A H7A 121.4
C7A C8A C3A 121.1(3)
C7A C8A C9A 131.3(3)
C3A C8A C9A 107.6(2)
C18A C9A C10A 121.5(2)
C18A C9A C8A 109.8(2)
C10A C9A C8A 128.7(3)
C9A C10A C11A 120.3(2)
C9A C10A H10A 119.8
C11A C10A H10A 119.8
C10A C11A C12A 119.2(2)
C10A C11A C11B 120.9(2)
C12A C11A C11B 119.9(2)
C11A C12A C17A 120.1(2)
C11A C12A C13A 120.7(2)
C17A C12A C13A 119.2(2)
C14A C13A C12A 118.4(3)
C14A C13A C13B 122.4(3)
C12A C13A C13B 119.1(2)
C13A C14A C15A 121.9(3)
C13A C14A H14A 119.0
C15A C14A H14A 119.0
C16A C15A C14A 121.0(3)
C16A C15A H15A 119.5
C14A C15A H15A 119.5
C15A C16A C17A 120.5(3)
C15A C16A H16A 119.8
C17A C16A H16A 119.8
C16A C17A C18A 123.4(3)
C16A C17A C12A 118.9(3)
C18A C17A C12A 117.7(2)
C9A C18A C17A 121.2(2)
C9A C18A C2A 108.6(2)
C17A C18A C2A 130.2(3)
O1B C2B C18B 128.1(3)
O1B C2B C3B 125.7(3)
C18B C2B C3B 106.1(3)
C4B C3B C8B 121.4(3)
C4B C3B C2B 130.4(3)
C8B C3B C2B 108.1(3)
C3B C4B C5B 118.3(3)
C3B C4B H4B 120.9
C5B C4B H4B 120.9
C6B C5B C4B 120.7(3)
C6B C5B H5B 119.7
C4B C5B H5B 119.7
C5B C6B C7B 121.4(3)
C5B C6B H6B 119.3
C7B C6B H6B 119.3
C8B C7B C6B 117.9(3)
C8B C7B H7B 121.1
C6B C7B H7B 121.1
C7B C8B C3B 120.3(3)
C7B C8B C9B 131.6(3)
C3B C8B C9B 108.0(3)
C18B C9B C10B 121.0(2)
C18B C9B C8B 109.4(2)
C10B C9B C8B 129.6(3)
C11B C10B C9B 120.5(3)
C11B C10B H10B 119.7
C9B C10B H10B 119.7
C10B C11B C12B 119.4(2)
C10B C11B C11A 121.4(2)
C12B C11B C11A 119.3(2)
C17B C12B C13B 119.5(2)
C17B C12B C11B 120.0(2)
C13B C12B C11B 120.4(2)
C14B C13B C12B 118.0(2)
C14B C13B C13A 121.7(2)
C12B C13B C13A 120.3(2)
C15B C14B C13B 121.7(3)
C15B C14B H14B 119.1
C13B C14B H14B 119.1
C16B C15B C14B 121.0(3)
C16B C15B H15B 119.5
C14B C15B H15B 119.5
C15B C16B C17B 120.1(3)
C15B C16B H16B 119.9
C17B C16B H16B 119.9
C18B C17B C16B 122.4(2)
C18B C17B C12B 118.0(2)
C16B C17B C12B 119.6(3)
C9B C18B C17B 121.0(2)
C9B C18B C2B 108.3(2)
C17B C18B C2B 130.6(3)

loop_
_geom_bond_atom_site_label_1
_geom_bond_atom_site_label_2
_geom_bond_distance
O1A C2A 1.209(3)
C2A C18A 1.487(4)
C2A C3A 1.498(4)
C3A C8A 1.382(4)
C3A C4A 1.386(4)
C4A C5A 1.380(5)
C4A H4A 0.9300
C5A C6A 1.367(5)
C5A H5A 0.9300
C6A C7A 1.400(4)
C6A H6A 0.9300
C7A C8A 1.379(4)
C7A H7A 0.9300
C8A C9A 1.486(4)
C9A C18A 1.368(4)
C9A C10A 1.388(3)
C10A C11A 1.394(4)
C10A H10A 0.9300
C11A C12A 1.429(3)
C11A C11B 1.467(3)
C12A C17A 1.432(4)
C12A C13A 1.433(4)
C13A C14A 1.377(4)
C13A C13B 1.466(4)
C14A C15A 1.383(4)
C14A H14A 0.9300
C15A C16A 1.362(4)
C15A H15A 0.9300
C16A C17A 1.408(4)
C16A H16A 0.9300
C17A C18A 1.416(4)
O1B C2B 1.218(3)
C2B C18B 1.480(4)
C2B C3B 1.494(4)
C3B C4B 1.364(4)
C3B C8B 1.400(4)
C4B C5B 1.385(5)
C4B H4B 0.9300
C5B C6B 1.376(5)
C5B H5B 0.9300
C6B C7B 1.388(4)
C6B H6B 0.9300
C7B C8B 1.377(4)
C7B H7B 0.9300
C8B C9B 1.482(4)
C9B C18B 1.386(4)
C9B C10B 1.388(3)
C10B C11B 1.383(3)
C10B H10B 0.9300
C11B C12B 1.438(3)
C12B C17B 1.422(3)
C12B C13B 1.424(3)
C13B C14B 1.402(4)
C14B C15B 1.389(4)
C14B H14B 0.9300
C15B C16B 1.356(4)
C15B H15B 0.9300
C16B C17B 1.419(4)
C16B H16B 0.9300
C17B C18B 1.409(4)
